data_2220202
loop_
_publ_author_name
'Wan Saffiee, Wan Ainna Mardhiah'
'Idris, Azila'
'Aiyub, Zaharah'
'Abdullah, Zanariah'
'Ng, Seik Weng'

_publ_section_title
;
 4-Chloro-<i>N</i>-(2-pyridyl)aniline
;
_journal_coeditor_code HB2855
_journal_issue 12
_journal_name_full 'Acta Crystallographica Section E'
_journal_page_first o2437
_journal_paper_doi 10.1107/S1600536808038658
_journal_volume 64
_journal_year 2008
_chemical_formula_iupac 'C11 H9 Cl N2'
_chemical_formula_moiety 'C11 H9 Cl N2'
_chemical_formula_sum 'C11 H9 Cl N2'
_chemical_formula_weight 204.65
_chemical_name_systematic
;
4-Chloro-<i>N</i>-(2-pyridyl)aniline
;
_space_group_IT_number 14
_symmetry_cell_setting monoclinic
_symmetry_space_group_name_Hall '-P 2yn'
_symmetry_space_group_name_H-M 'P 1 21/n 1'
_atom_sites_solution_hydrogens geom
_atom_sites_solution_primary direct
_atom_sites_solution_secondary difmap
_audit_creation_method SHELXL-97
_cell_angle_alpha 90.00
_cell_angle_beta 106.284(2)
_cell_angle_gamma 90.00
_cell_formula_units_Z 8
_cell_length_a 15.5096(4)
_cell_length_b 7.5519(2)
_cell_length_c 17.6846(4)
_cell_measurement_reflns_used 2114
_cell_measurement_temperature 296(2)
_cell_measurement_theta_max 21.4
_cell_measurement_theta_min 2.4
_cell_volume 1988.25(9)
_computing_cell_refinement 'SAINT (Bruker, 2007)'
_computing_data_collection 'APEX2 (Bruker, 2007)'
_computing_data_reduction 'SAINT (Bruker, 2007)'
_computing_molecular_graphics 'X-SEED (Barbour, 2001)'
_computing_publication_material 'publCIF (Westrip, 2008)'
_computing_structure_refinement 'SHELXL97 (Sheldrick, 2008)'
_computing_structure_solution 'SHELXS97 (Sheldrick, 2008)'
_diffrn_ambient_temperature 100(2)
_diffrn_measured_fraction_theta_full 1.000
_diffrn_measured_fraction_theta_max 1.000
_diffrn_measurement_device_type 'Bruker SMART APEX CCD'
_diffrn_measurement_method \w
_diffrn_radiation_monochromator graphite
_diffrn_radiation_source 'fine-focus sealed tube'
_diffrn_radiation_type MoK\a
_diffrn_radiation_wavelength 0.71073
_diffrn_reflns_av_R_equivalents 0.0414
_diffrn_reflns_av_sigmaI/netI 0.0398
_diffrn_reflns_limit_h_max 20
_diffrn_reflns_limit_h_min -20
_diffrn_reflns_limit_k_max 9
_diffrn_reflns_limit_k_min -9
_diffrn_reflns_limit_l_max 22
_diffrn_reflns_limit_l_min -22
_diffrn_reflns_number 18472
_diffrn_reflns_theta_full 27.50
_diffrn_reflns_theta_max 27.50
_diffrn_reflns_theta_min 1.55
_diffrn_standards_decay_% 0
_diffrn_standards_interval_count 0
_diffrn_standards_interval_time 0
_diffrn_standards_number 0
_exptl_absorpt_coefficient_mu 0.342
_exptl_absorpt_correction_T_max 0.9898
_exptl_absorpt_correction_T_min 0.8698
_exptl_absorpt_correction_type multi-scan
_exptl_absorpt_process_details '(SADABS; Sheldrick, 1996)'
_exptl_crystal_colour Colourless
_exptl_crystal_density_diffrn 1.367
_exptl_crystal_density_method 'not measured'
_exptl_crystal_description rod
_exptl_crystal_F_000 848
_exptl_crystal_size_max 0.42
_exptl_crystal_size_mid 0.06
_exptl_crystal_size_min 0.03
_refine_diff_density_max 0.151
_refine_diff_density_min -0.241
_refine_ls_extinction_method none
_refine_ls_goodness_of_fit_ref 1.000
_refine_ls_hydrogen_treatment mixed
_refine_ls_matrix_type full
_refine_ls_number_parameters 261
_refine_ls_number_reflns 4565
_refine_ls_number_restraints 2
_refine_ls_restrained_S_all 1.000
_refine_ls_R_factor_all 0.1034
_refine_ls_R_factor_gt 0.0445
_refine_ls_shift/su_max 0.001
_refine_ls_shift/su_mean 0.001
_refine_ls_structure_factor_coef Fsqd
_refine_ls_weighting_details 'calc w=1/[\s^2^(Fo^2^)+(0.0544P)^2^+0.3184P] where P=(Fo^2^+2Fc^2^)/3'
_refine_ls_weighting_scheme calc
_refine_ls_wR_factor_gt 0.1039
_refine_ls_wR_factor_ref 0.1367
_reflns_number_gt 2369
_reflns_number_total 4565
_reflns_threshold_expression I>2\s(I)
_cod_data_source_file hb2855.cif
_cod_data_source_block I
_cod_depositor_comments
;
The following automatic conversions were performed:
'_symmetry_cell_setting' value 'Monoclinic' changed to 'monoclinic'
according to '/home/saulius/struct/CIF-dictionaries/cif_core.dic'
dictionary named 'cif_core.dic' version 2.4.1 from
2010-06-29.

'_exptl_absorpt_correction_type' value 'Multi-scan' changed
to 'multi-scan' according to
'/home/saulius/struct/CIF-dictionaries/cif_core.dic' dictionary named
'cif_core.dic' version 2.4.1 from 2010-06-29.

Automatic conversion script
Id: cif_fix_enum 1527 2010-12-29 10:47:43Z saulius 

The following automatic conversions were performed:

'_symmetry_cell_setting' value 'Monoclinic' changed to 'monoclinic'
according to /home/saulius/struct/CIF-dictionaries/cif_core.dic
dictionary named 'cif_core.dic' version 2.4.1 from
2010-06-29.

'_exptl_absorpt_correction_type' value 'Multi-scan'
changed to 'multi-scan' according to
/home/saulius/struct/CIF-dictionaries/cif_core.dic dictionary named
'cif_core.dic' version 2.4.1 from 2010-06-29.

Automatic conversion script
Id: cif_fix_values 1715 2011-07-08 13:25:40Z adriana 
;
_cod_original_sg_symbol_H-M 'P 21/n'
_cod_database_code 2220202
_cod_database_fobs_code 2220202

loop_
_symmetry_equiv_pos_as_xyz
'x, y, z'
'-x+1/2, y+1/2, -z+1/2'
'-x, -y, -z'
'x-1/2, -y-1/2, z-1/2'

loop_
_atom_site_type_symbol
_atom_site_label
_atom_site_fract_x
_atom_site_fract_y
_atom_site_fract_z
_atom_site_U_iso_or_equiv
_atom_site_adp_type
_atom_site_calc_flag
_atom_site_refinement_flags
_atom_site_occupancy
Cl Cl1 0.67109(6) 0.86166(11) 0.13818(4) 0.0915(3) Uani d . 1
Cl Cl2 0.52605(6) 0.65436(13) 0.94056(4) 0.1027(3) Uani d . 1
N N1 0.67429(13) 0.7765(3) 0.47124(11) 0.0625(5) Uani d D 1
H H1 0.6219(9) 0.782(3) 0.4794(14) 0.074(8) Uiso d D 1
N N2 0.72018(12) 0.7057(3) 0.60159(11) 0.0625(5) Uani d . 1
N N3 0.52408(13) 0.6934(3) 0.60693(11) 0.0651(6) Uani d D 1
H H3 0.5772(9) 0.691(3) 0.6004(13) 0.064(7) Uiso d D 1
N N4 0.48220(12) 0.7816(3) 0.47849(11) 0.0634(5) Uani d . 1
C C1 0.78370(17) 0.6465(4) 0.66437(14) 0.0710(7) Uani d . 1
H H1A 0.7688 0.6375 0.7116 0.085 Uiso calc R 1
C C2 0.86856(17) 0.5984(4) 0.66472(15) 0.0743(8) Uani d . 1
H H2 0.9099 0.5571 0.7102 0.089 Uiso calc R 1
C C3 0.89013(16) 0.6137(3) 0.59455(15) 0.0693(7) Uani d . 1
H H3A 0.9473 0.5828 0.5921 0.083 Uiso calc R 1
C C4 0.82822(15) 0.6738(3) 0.52878(14) 0.0614(6) Uani d . 1
H H4 0.8425 0.6842 0.4813 0.074 Uiso calc R 1
C C5 0.74264(14) 0.7197(3) 0.53411(13) 0.0528(6) Uani d . 1
C C6 0.67699(14) 0.7960(3) 0.39292(12) 0.0517(5) Uani d . 1
C C7 0.74402(15) 0.8895(3) 0.37290(14) 0.0626(6) Uani d . 1
H H7 0.7902 0.9407 0.4122 0.075 Uiso calc R 1
C C8 0.74268(16) 0.9074(3) 0.29468(15) 0.0648(7) Uani d . 1
H H8 0.7889 0.9670 0.2815 0.078 Uiso calc R 1
C C9 0.67292(17) 0.8368(3) 0.23664(14) 0.0590(6) Uani d . 1
C C10 0.60499(15) 0.7467(3) 0.25551(13) 0.0571(6) Uani d . 1
H H10 0.5576 0.7003 0.2160 0.069 Uiso calc R 1
C C11 0.60754(14) 0.7255(3) 0.33346(13) 0.0532(6) Uani d . 1
H H11 0.5619 0.6630 0.3463 0.064 Uiso calc R 1
C C12 0.41850(17) 0.8195(4) 0.41237(14) 0.0756(8) Uani d . 1
H H12 0.4368 0.8569 0.3692 0.091 Uiso calc R 1
C C13 0.32900(18) 0.8074(4) 0.40351(15) 0.0787(8) Uani d . 1
H H13 0.2873 0.8389 0.3565 0.094 Uiso calc R 1
C C14 0.30224(16) 0.7468(4) 0.46686(15) 0.0747(8) Uani d . 1
H H14 0.2415 0.7335 0.4628 0.090 Uiso calc R 1
C C15 0.36502(15) 0.7066(3) 0.53537(14) 0.0654(7) Uani d . 1
H H15 0.3478 0.6647 0.5784 0.078 Uiso calc R 1
C C16 0.45526(14) 0.7290(3) 0.54015(13) 0.0546(6) Uani d . 1
C C17 0.52001(13) 0.6854(3) 0.68456(12) 0.0504(5) Uani d . 1
C C18 0.45807(15) 0.7767(3) 0.71257(13) 0.0573(6) Uani d . 1
H H18 0.4151 0.8470 0.6784 0.069 Uiso calc R 1
C C19 0.45919(16) 0.7647(3) 0.79053(14) 0.0614(6) Uani d . 1
H H19 0.4161 0.8238 0.8084 0.074 Uiso calc R 1
C C20 0.52424(16) 0.6652(3) 0.84200(13) 0.0601(6) Uani d . 1
C C21 0.58698(15) 0.5743(3) 0.81581(13) 0.0592(6) Uani d . 1
H H21 0.6308 0.5071 0.8507 0.071 Uiso calc R 1
C C22 0.58459(14) 0.5833(3) 0.73756(13) 0.0559(6) Uani d . 1
H H22 0.6266 0.5205 0.7197 0.067 Uiso calc R 1

loop_
_atom_site_aniso_label
_atom_site_aniso_U_11
_atom_site_aniso_U_22
_atom_site_aniso_U_33
_atom_site_aniso_U_12
_atom_site_aniso_U_13
_atom_site_aniso_U_23
Cl1 0.1128(6) 0.1099(6) 0.0642(4) 0.0274(5) 0.0455(4) 0.0168(4)
Cl2 0.1127(6) 0.1427(8) 0.0617(4) 0.0110(5) 0.0395(4) 0.0276(4)
N1 0.0442(11) 0.0929(16) 0.0500(11) 0.0058(11) 0.0123(10) 0.0067(10)
N2 0.0496(11) 0.0902(15) 0.0470(11) -0.0002(10) 0.0125(9) -0.0015(10)
N3 0.0437(11) 0.1038(17) 0.0470(11) 0.0070(11) 0.0112(9) 0.0061(10)
N4 0.0528(11) 0.0867(15) 0.0499(12) 0.0078(10) 0.0132(10) 0.0019(10)
C1 0.0581(15) 0.104(2) 0.0467(14) -0.0025(15) 0.0082(12) 0.0000(13)
C2 0.0530(15) 0.101(2) 0.0594(16) 0.0018(14) 0.0003(12) 0.0038(14)
C3 0.0453(13) 0.0847(19) 0.0717(17) 0.0065(13) 0.0062(13) -0.0064(14)
C4 0.0501(13) 0.0802(18) 0.0535(14) 0.0011(12) 0.0136(11) -0.0050(12)
C5 0.0437(12) 0.0622(14) 0.0499(13) -0.0034(11) 0.0086(11) -0.0051(11)
C6 0.0444(12) 0.0614(14) 0.0502(13) 0.0000(11) 0.0146(10) 0.0030(11)
C7 0.0509(14) 0.0699(16) 0.0649(15) -0.0099(12) 0.0126(12) 0.0014(12)
C8 0.0565(14) 0.0664(16) 0.0782(17) -0.0024(12) 0.0301(13) 0.0124(13)
C9 0.0627(15) 0.0628(16) 0.0556(14) 0.0137(12) 0.0231(12) 0.0072(11)
C10 0.0489(13) 0.0655(16) 0.0547(14) 0.0020(11) 0.0107(11) -0.0056(11)
C11 0.0438(12) 0.0596(14) 0.0575(14) -0.0017(11) 0.0162(11) 0.0015(11)
C12 0.0645(17) 0.111(2) 0.0505(15) 0.0178(15) 0.0148(13) 0.0093(14)
C13 0.0578(16) 0.119(2) 0.0516(15) 0.0208(16) 0.0031(13) 0.0020(15)
C14 0.0464(14) 0.102(2) 0.0685(17) 0.0002(14) 0.0049(13) -0.0065(15)
C15 0.0488(13) 0.0883(18) 0.0560(14) -0.0067(13) 0.0097(11) 0.0019(13)
C16 0.0478(13) 0.0647(15) 0.0496(13) 0.0051(11) 0.0106(11) -0.0018(11)
C17 0.0384(11) 0.0631(14) 0.0489(13) -0.0045(10) 0.0108(10) 0.0009(10)
C18 0.0499(13) 0.0631(15) 0.0555(14) 0.0051(11) 0.0094(11) 0.0066(11)
C19 0.0562(14) 0.0704(17) 0.0622(15) 0.0023(12) 0.0244(12) 0.0011(12)
C20 0.0603(15) 0.0692(16) 0.0526(14) -0.0064(13) 0.0186(12) 0.0107(12)
C21 0.0486(13) 0.0677(16) 0.0586(14) -0.0023(12) 0.0104(11) 0.0153(12)
C22 0.0420(12) 0.0654(15) 0.0585(14) 0.0008(11) 0.0114(11) 0.0029(11)

loop_
_atom_type_symbol
_atom_type_description
_atom_type_scat_dispersion_real
_atom_type_scat_dispersion_imag
_atom_type_scat_source
C C 0.0033 0.0016 'International Tables Vol C Tables 4.2.6.8 and 6.1.1.4'
H H 0.0000 0.0000 'International Tables Vol C Tables 4.2.6.8 and 6.1.1.4'
N N 0.0061 0.0033 'International Tables Vol C Tables 4.2.6.8 and 6.1.1.4'
Cl Cl 0.1484 0.1585 'International Tables Vol C Tables 4.2.6.8 and 6.1.1.4'

loop_
_geom_angle_atom_site_label_1
_geom_angle_atom_site_label_2
_geom_angle_atom_site_label_3
_geom_angle
C5 N1 C6 127.0(2)
C5 N1 H1 115.4(16)
C6 N1 H1 116.6(16)
C1 N2 C5 116.8(2)
C16 N3 C17 127.9(2)
C16 N3 H3 115.4(15)
C17 N3 H3 116.0(15)
C12 N4 C16 117.2(2)
N2 C1 C2 125.3(2)
N2 C1 H1A 117.3
C2 C1 H1A 117.3
C1 C2 C3 116.8(2)
C1 C2 H2 121.6
C3 C2 H2 121.6
C4 C3 C2 120.4(2)
C4 C3 H3A 119.8
C2 C3 H3A 119.8
C3 C4 C5 118.7(2)
C3 C4 H4 120.7
C5 C4 H4 120.7
N2 C5 N1 114.34(19)
N2 C5 C4 122.0(2)
N1 C5 C4 123.7(2)
C7 C6 C11 118.9(2)
C7 C6 N1 122.6(2)
C11 C6 N1 118.5(2)
C6 C7 C8 120.3(2)
C6 C7 H7 119.9
C8 C7 H7 119.9
C9 C8 C7 119.8(2)
C9 C8 H8 120.1
C7 C8 H8 120.1
C10 C9 C8 120.6(2)
C10 C9 Cl1 119.87(19)
C8 C9 Cl1 119.55(19)
C9 C10 C11 119.5(2)
C9 C10 H10 120.2
C11 C10 H10 120.2
C10 C11 C6 120.9(2)
C10 C11 H11 119.5
C6 C11 H11 119.5
N4 C12 C13 124.7(2)
N4 C12 H12 117.6
C13 C12 H12 117.6
C12 C13 C14 117.4(2)
C12 C13 H13 121.3
C14 C13 H13 121.3
C15 C14 C13 119.7(2)
C15 C14 H14 120.2
C13 C14 H14 120.2
C14 C15 C16 119.0(2)
C14 C15 H15 120.5
C16 C15 H15 120.5
N4 C16 N3 114.45(19)
N4 C16 C15 121.9(2)
N3 C16 C15 123.6(2)
C18 C17 N3 124.0(2)
C18 C17 C22 118.3(2)
N3 C17 C22 117.6(2)
C19 C18 C17 120.7(2)
C19 C18 H18 119.6
C17 C18 H18 119.6
C18 C19 C20 119.9(2)
C18 C19 H19 120.0
C20 C19 H19 120.0
C21 C20 C19 120.5(2)
C21 C20 Cl2 120.07(18)
C19 C20 Cl2 119.5(2)
C20 C21 C22 119.5(2)
C20 C21 H21 120.2
C22 C21 H21 120.2
C21 C22 C17 121.0(2)
C21 C22 H22 119.5
C17 C22 H22 119.5

loop_
_geom_bond_atom_site_label_1
_geom_bond_atom_site_label_2
_geom_bond_distance
Cl1 C9 1.744(2)
Cl2 C20 1.737(2)
N1 C5 1.372(3)
N1 C6 1.405(3)
N1 H1 0.865(10)
N2 C1 1.338(3)
N2 C5 1.338(3)
N3 C16 1.378(3)
N3 C17 1.393(3)
N3 H3 0.863(9)
N4 C12 1.333(3)
N4 C16 1.333(3)
C1 C2 1.364(3)
C1 H1A 0.9300
C2 C3 1.378(3)
C2 H2 0.9300
C3 C4 1.362(3)
C3 H3A 0.9300
C4 C5 1.400(3)
C4 H4 0.9300
C6 C7 1.382(3)
C6 C11 1.383(3)
C7 C8 1.384(3)
C7 H7 0.9300
C8 C9 1.373(3)
C8 H8 0.9300
C9 C10 1.371(3)
C10 C11 1.377(3)
C10 H10 0.9300
C11 H11 0.9300
C12 C13 1.356(3)
C12 H12 0.9300
C13 C14 1.378(3)
C13 H13 0.9300
C14 C15 1.359(3)
C14 H14 0.9300
C15 C16 1.389(3)
C15 H15 0.9300
C17 C18 1.382(3)
C17 C22 1.396(3)
C18 C19 1.377(3)
C18 H18 0.9300
C19 C20 1.377(3)
C19 H19 0.9300
C20 C21 1.373(3)
C21 C22 1.376(3)
C21 H21 0.9300
C22 H22 0.9300

loop_
_geom_hbond_atom_site_label_D
_geom_hbond_atom_site_label_H
_geom_hbond_atom_site_label_A
_geom_hbond_distance_DH
_geom_hbond_distance_HA
_geom_hbond_distance_DA
_geom_hbond_angle_DHA
_geom_hbond_publ_flag
N1 H1 N4 0.870(10) 2.160(10) 3.018(3) 170(2) yes
N3 H3 N2 0.860(10) 2.220(10) 3.071(3) 171(2) yes

loop_
_geom_torsion_atom_site_label_1
_geom_torsion_atom_site_label_2
_geom_torsion_atom_site_label_3
_geom_torsion_atom_site_label_4
_geom_torsion
C5 N2 C1 C2 -0.6(4)
N2 C1 C2 C3 0.5(4)
C1 C2 C3 C4 -0.3(4)
C2 C3 C4 C5 0.1(4)
C1 N2 C5 N1 178.4(2)
C1 N2 C5 C4 0.3(3)
C6 N1 C5 N2 -177.0(2)
C6 N1 C5 C4 0.9(4)
C3 C4 C5 N2 -0.1(4)
C3 C4 C5 N1 -177.9(2)
C5 N1 C6 C7 -51.1(4)
C5 N1 C6 C11 131.9(3)
C11 C6 C7 C8 -1.9(3)
N1 C6 C7 C8 -178.9(2)
C6 C7 C8 C9 2.1(4)
C7 C8 C9 C10 -0.8(4)
C7 C8 C9 Cl1 179.35(19)
C8 C9 C10 C11 -0.7(3)
Cl1 C9 C10 C11 179.13(17)
C9 C10 C11 C6 0.9(3)
C7 C6 C11 C10 0.4(3)
N1 C6 C11 C10 177.5(2)
C16 N4 C12 C13 -0.4(4)
N4 C12 C13 C14 -1.9(5)
C12 C13 C14 C15 1.8(4)
C13 C14 C15 C16 0.5(4)
C12 N4 C16 N3 -179.4(2)
C12 N4 C16 C15 2.8(4)
C17 N3 C16 N4 160.2(2)
C17 N3 C16 C15 -22.0(4)
C14 C15 C16 N4 -2.9(4)
C14 C15 C16 N3 179.5(2)
C16 N3 C17 C18 -26.8(4)
C16 N3 C17 C22 155.4(2)
N3 C17 C18 C19 -178.8(2)
C22 C17 C18 C19 -1.1(3)
C17 C18 C19 C20 2.0(4)
C18 C19 C20 C21 -1.5(4)
C18 C19 C20 Cl2 178.90(18)
C19 C20 C21 C22 0.1(3)
Cl2 C20 C21 C22 179.70(18)
C20 C21 C22 C17 0.8(3)
C18 C17 C22 C21 -0.4(3)
N3 C17 C22 C21 177.5(2)

loop_
_cod_related_entry_id
_cod_related_entry_database
_cod_related_entry_code
1 ChemSpider 124329
